data_7718750
loop_
_publ_author_name
'Lin, Peng'
'Yang, Junpu'
'Sun, Weinan'
'Zhou, Xiaoyuan'
'Zhao, Fangbo'
'Lin, Jian'

_publ_section_title
;
 Emergence of a bismuth-based metal-organic framework as an X-ray
 scintillator.
;
_journal_issue 23
_journal_name_full 'Dalton transactions (Cambridge, England : 2003)'
_journal_page_first 9130
_journal_page_last 9134
_journal_paper_doi 10.1039/d5dt00965k
_journal_volume 54
_journal_year 2025
_chemical_formula_moiety 'C33 H23 Bi2 N O10'
_chemical_formula_sum 'C33 H23 Bi2 N O10'
_chemical_formula_weight 1011.48
_space_group_crystal_system triclinic
_space_group_IT_number 2
_space_group_name_Hall '-P 1'
_space_group_name_H-M_alt 'P -1'
_atom_sites_solution_hydrogens geom
_audit_creation_date 2025-04-14
_audit_creation_method
;
Olex2 1.5
(compiled 2025.03.04 svn.red2d20d0 for OlexSys, GUI svn.r7188)
;
_audit_update_record
;
2025-04-14 deposited with the CCDC.	2025-05-16 downloaded from the CCDC.
;
_cell_angle_alpha 85.718(11)
_cell_angle_beta 73.575(10)
_cell_angle_gamma 70.606(12)
_cell_formula_units_Z 2
_cell_length_a 11.032(4)
_cell_length_b 12.390(4)
_cell_length_c 14.370(4)
_cell_measurement_reflns_used 7779
_cell_measurement_temperature 293.00
_cell_measurement_theta_max 25.027
_cell_measurement_theta_min 2.035
_cell_volume 1776.7(10)
_computing_molecular_graphics 'Olex2 1.5 (Dolomanov et al., 2009)'
_computing_publication_material 'Olex2 1.5 (Dolomanov et al., 2009)'
_computing_structure_refinement 'XL  (Sheldrick, 2008)'
_computing_structure_solution 'SHELXT 2018/2 (Sheldrick, 2018)'
_diffrn_ambient_temperature 293.00
_diffrn_measured_fraction_theta_full 0.992
_diffrn_measured_fraction_theta_max 0.992
_diffrn_measurement_device_type 'Bruker APEX-II CCD'
_diffrn_radiation_type MoK\a
_diffrn_radiation_wavelength 0.71073
_diffrn_reflns_av_R_equivalents 0.0698
_diffrn_reflns_av_unetI/netI 0.0574
_diffrn_reflns_Laue_measured_fraction_full 0.992
_diffrn_reflns_Laue_measured_fraction_max 0.992
_diffrn_reflns_limit_h_max 13
_diffrn_reflns_limit_h_min -13
_diffrn_reflns_limit_k_max 14
_diffrn_reflns_limit_k_min -14
_diffrn_reflns_limit_l_max 17
_diffrn_reflns_limit_l_min -17
_diffrn_reflns_number 29083
_diffrn_reflns_point_group_measured_fraction_full 0.992
_diffrn_reflns_point_group_measured_fraction_max 0.992
_diffrn_reflns_theta_full 25.027
_diffrn_reflns_theta_max 25.027
_diffrn_reflns_theta_min 2.035
_exptl_absorpt_coefficient_mu 9.944
_exptl_crystal_colour colourless
_exptl_crystal_colour_primary colourless
_exptl_crystal_density_diffrn 1.891
_exptl_crystal_description block
_exptl_crystal_F_000 948
_refine_diff_density_max 1.698
_refine_diff_density_min -1.492
_refine_diff_density_rms 0.204
_refine_ls_extinction_method none
_refine_ls_goodness_of_fit_ref 1.013
_refine_ls_hydrogen_treatment constr
_refine_ls_matrix_type full
_refine_ls_number_parameters 417
_refine_ls_number_reflns 6229
_refine_ls_number_restraints 0
_refine_ls_restrained_S_all 1.013
_refine_ls_R_factor_all 0.0590
_refine_ls_R_factor_gt 0.0418
_refine_ls_shift/su_max 0.001
_refine_ls_shift/su_mean 0.000
_refine_ls_structure_factor_coef Fsqd
_refine_ls_weighting_details 'w=1/[\s^2^(Fo^2^)+(0.0626P)^2^] where P=(Fo^2^+2Fc^2^)/3'
_refine_ls_weighting_scheme calc
_refine_ls_wR_factor_gt 0.1007
_refine_ls_wR_factor_ref 0.1080
_reflns_Friedel_coverage 0.000
_reflns_number_gt 4679
_reflns_number_total 6229
_reflns_threshold_expression 'I > 2\s(I)'
_cod_data_source_file d5dt00965k2.cif
_cod_data_source_block bitcpe
_cod_depositor_comments 'Adding full bibliography for 7718750.cif.'
_cod_database_code 7718750
_shelx_shelxl_version_number 2018/3
_shelx_space_group_comment
;
The symmetry employed for this shelxl refinement is uniquely defined
by the following loop, which should always be used as a source of
symmetry information in preference to the above space-group names.
They are only intended as comments.
;
_olex2_refinement_description
;
1. Fixed Uiso
 At 1.2 times of:
  All C(H) groups
 At 1.5 times of:
  All C(H,H,H) groups
2.a Aromatic/amide H refined with riding coordinates:
 C1(H1), C6(H6), C7(H7), C9(H9), C10(H10), C13(H13), C14(H14), C17(H17),
 C18(H18), C21(H21), C22(H22), C24(H24), C25(H25), C28(H28), C29(H29), C31(H31),
  C32(H32)
2.b Idealised Me refined as rotating group:
 C2(H2A,H2B,H2C), C3(H3A,H3B,H3C)
;
_platon_squeeze_void_probe_radius 1.20
_olex2_submission_special_instructions 'No special instructions were received'

loop_
_space_group_symop_operation_xyz
'x, y, z'
'-x, -y, -z'

loop_
_atom_site_label
_atom_site_type_symbol
_atom_site_fract_x
_atom_site_fract_y
_atom_site_fract_z
_atom_site_U_iso_or_equiv
_atom_site_adp_type
_atom_site_occupancy
_atom_site_site_symmetry_order
_atom_site_calc_flag
_atom_site_refinement_flags_posn
_atom_site_refinement_flags_adp
_atom_site_refinement_flags_occupancy
_atom_site_disorder_assembly
_atom_site_disorder_group
Bi1 Bi 0.40835(4) 0.14459(3) 1.03552(2) 0.02707(12) Uani 1 1 d . . . . .
Bi2 Bi 0.22749(4) -0.02095(3) 0.95219(2) 0.02548(12) Uani 1 1 d . . . . .
O1 O 0.4105(6) -0.0007(5) 0.9591(4) 0.0248(14) Uani 1 1 d . . . . .
O2 O 0.3434(8) 0.0786(7) 1.2087(5) 0.053(2) Uani 1 1 d . . . . .
O3 O 0.5400(8) 0.1912(6) 0.8981(4) 0.0416(19) Uani 1 1 d . . . . .
O4 O 0.7540(8) 0.1390(7) 0.9028(5) 0.049(2) Uani 1 1 d . . . . .
O5 O 0.9830(8) 0.0635(8) 0.1056(5) 0.060(3) Uani 1 1 d . . . . .
O6 O 1.1609(7) 0.1161(6) 0.0753(4) 0.0357(17) Uani 1 1 d . . . . .
O7 O 0.7315(10) 0.7522(8) 0.0777(6) 0.065(3) Uani 1 1 d . . . . .
O8 O 0.8063(9) 0.8650(7) 0.1426(5) 0.051(2) Uani 1 1 d . . . . .
O9 O 0.3555(9) 0.8983(8) 0.7859(5) 0.052(2) Uani 1 1 d . . . . .
O10 O 0.4453(9) 0.7805(7) 0.8884(5) 0.050(2) Uani 1 1 d . . . . .
N1 N 0.3747(11) -0.0027(8) 1.3478(6) 0.050(3) Uani 1 1 d . . . . .
C1 C 0.4108(12) 0.0093(10) 1.2544(7) 0.042(3) Uani 1 1 d . . . . .
H1 H 0.494121 -0.038430 1.219908 0.051 Uiso 1 1 calc R U . . .
C2 C 0.4604(18) -0.0855(13) 1.3975(9) 0.087(5) Uani 1 1 d . . . . .
H2A H 0.423230 -0.145616 1.420652 0.130 Uiso 1 1 calc R U . . .
H2B H 0.467330 -0.048807 1.451338 0.130 Uiso 1 1 calc R U . . .
H2C H 0.547534 -0.117247 1.353419 0.130 Uiso 1 1 calc R U . . .
C3 C 0.2486(19) 0.0675(17) 1.4082(10) 0.123(8) Uani 1 1 d . . . . .
H3A H 0.232192 0.145624 1.388564 0.185 Uiso 1 1 calc R U . . .
H3B H 0.251083 0.062079 1.474683 0.185 Uiso 1 1 calc R U . . .
H3C H 0.178502 0.041530 1.401657 0.185 Uiso 1 1 calc R U . . .
C4 C 0.6627(11) 0.1802(8) 0.8622(6) 0.032(2) Uani 1 1 d . . . . .
C5 C 0.7028(10) 0.2259(9) 0.7617(6) 0.032(2) Uani 1 1 d . . . . .
C6 C 0.8348(12) 0.1999(10) 0.7086(7) 0.047(3) Uani 1 1 d . . . . .
H6 H 0.902237 0.151554 0.733640 0.056 Uiso 1 1 calc R U . . .
C7 C 0.8661(11) 0.2464(10) 0.6177(7) 0.042(3) Uani 1 1 d . . . . .
H7 H 0.954547 0.224111 0.580195 0.051 Uiso 1 1 calc R U . . .
C8 C 0.7708(11) 0.3237(8) 0.5820(6) 0.030(2) Uani 1 1 d . . . . .
C9 C 0.6367(11) 0.3477(9) 0.6337(6) 0.039(3) Uani 1 1 d . . . . .
H9 H 0.570546 0.397952 0.608532 0.047 Uiso 1 1 calc R U . . .
C10 C 0.6006(11) 0.2970(10) 0.7233(6) 0.038(3) Uani 1 1 d . . . . .
H10 H 0.511241 0.310142 0.756412 0.046 Uiso 1 1 calc R U . . .
C11 C 0.8090(11) 0.3821(9) 0.4875(6) 0.037(3) Uani 1 1 d . . . . .
C12 C 0.8828(10) 0.3050(9) 0.3971(6) 0.033(2) Uani 1 1 d . . . . .
C13 C 0.8383(12) 0.2205(11) 0.3811(7) 0.051(3) Uani 1 1 d . . . . .
H13 H 0.769782 0.204699 0.428845 0.061 Uiso 1 1 calc R U . . .
C14 C 0.8911(11) 0.1585(10) 0.2972(7) 0.042(3) Uani 1 1 d . . . . .
H14 H 0.857364 0.101734 0.288093 0.051 Uiso 1 1 calc R U . . .
C15 C 0.9940(10) 0.1775(9) 0.2249(6) 0.031(2) Uani 1 1 d . . . . .
C16 C 1.0479(10) 0.1142(9) 0.1286(6) 0.032(2) Uani 1 1 d . . . . .
C17 C 1.0451(10) 0.2597(8) 0.2428(6) 0.031(2) Uani 1 1 d . . . . .
H17 H 1.116496 0.272393 0.196001 0.038 Uiso 1 1 calc R U . . .
C18 C 0.9936(11) 0.3220(8) 0.3269(7) 0.034(2) Uani 1 1 d . . . . .
H18 H 1.030745 0.375301 0.338176 0.040 Uiso 1 1 calc R U . . .
C19 C 0.7693(10) 0.4956(9) 0.4815(6) 0.034(2) Uani 1 1 d . . . . .
C20 C 0.6871(11) 0.5737(8) 0.5668(6) 0.034(2) Uani 1 1 d . . . . .
C21 C 0.5758(12) 0.6649(10) 0.5579(7) 0.049(3) Uani 1 1 d . . . . .
H21 H 0.554581 0.675307 0.498942 0.059 Uiso 1 1 calc R U . . .
C22 C 0.4977(12) 0.7388(11) 0.6329(7) 0.051(3) Uani 1 1 d . . . . .
H22 H 0.422966 0.798004 0.625497 0.061 Uiso 1 1 calc R U . . .
C23 C 0.5301(11) 0.7254(9) 0.7214(7) 0.037(2) Uani 1 1 d . . . . .
C24 C 0.6380(11) 0.6395(9) 0.7313(6) 0.040(3) Uani 1 1 d . . . . .
H24 H 0.658191 0.630238 0.790621 0.048 Uiso 1 1 calc R U . . .
C25 C 0.7198(12) 0.5645(10) 0.6553(7) 0.041(3) Uani 1 1 d . . . . .
H25 H 0.796478 0.507938 0.662747 0.050 Uiso 1 1 calc R U . . .
C26 C 0.4335(12) 0.8103(10) 0.8036(6) 0.038(3) Uani 1 1 d . . . . .
C27 C 0.7905(10) 0.5591(8) 0.3859(6) 0.031(2) Uani 1 1 d . . . . .
C28 C 0.8395(12) 0.6475(10) 0.3799(7) 0.045(3) Uani 1 1 d . . . . .
H28 H 0.871849 0.662102 0.429125 0.054 Uiso 1 1 calc R U . . .
C29 C 0.8399(12) 0.7192(10) 0.2939(8) 0.050(3) Uani 1 1 d . . . . .
H29 H 0.872628 0.780414 0.287242 0.060 Uiso 1 1 calc R U . . .
C30 C 0.7911(12) 0.6939(10) 0.2237(6) 0.041(3) Uani 1 1 d . . . . .
C31 C 0.7492(13) 0.6038(11) 0.2305(7) 0.050(3) Uani 1 1 d . . . . .
H31 H 0.720609 0.586059 0.180395 0.060 Uiso 1 1 calc R U . . .
C32 C 0.7481(11) 0.5374(10) 0.3106(6) 0.040(3) Uani 1 1 d . . . . .
H32 H 0.717525 0.475295 0.314203 0.047 Uiso 1 1 calc R U . . .
C33 C 0.7760(13) 0.7812(12) 0.1418(8) 0.052(3) Uani 1 1 d . . . . .

loop_
_atom_site_aniso_label
_atom_site_aniso_U_11
_atom_site_aniso_U_22
_atom_site_aniso_U_33
_atom_site_aniso_U_23
_atom_site_aniso_U_13
_atom_site_aniso_U_12
Bi1 0.0254(2) 0.0344(2) 0.01375(17) -0.00077(13) 0.00022(14) -0.00421(18)
Bi2 0.0220(2) 0.0344(2) 0.01528(17) 0.00060(13) -0.00212(14) -0.00561(17)
O1 0.013(3) 0.036(4) 0.021(3) -0.003(3) -0.003(2) -0.003(3)
O2 0.034(5) 0.070(6) 0.039(4) 0.013(4) -0.003(4) -0.004(4)
O3 0.038(5) 0.056(5) 0.023(3) 0.019(3) 0.002(3) -0.018(4)
O4 0.050(6) 0.068(6) 0.033(4) 0.029(4) -0.013(4) -0.028(5)
O5 0.028(5) 0.108(7) 0.042(4) -0.043(4) 0.004(3) -0.022(5)
O6 0.028(4) 0.040(4) 0.023(3) -0.005(3) 0.006(3) 0.000(3)
O7 0.093(8) 0.062(6) 0.048(5) 0.017(4) -0.030(5) -0.028(6)
O8 0.070(7) 0.038(5) 0.034(4) 0.014(3) -0.007(4) -0.012(5)
O9 0.051(6) 0.063(6) 0.032(4) -0.016(4) -0.003(4) -0.011(5)
O10 0.069(6) 0.050(5) 0.032(4) -0.012(3) 0.003(4) -0.033(5)
N1 0.053(7) 0.053(6) 0.032(5) 0.002(4) -0.008(4) -0.005(5)
C1 0.039(7) 0.050(7) 0.038(6) 0.011(5) -0.008(5) -0.019(6)
C2 0.114(15) 0.089(11) 0.046(7) 0.016(7) -0.046(9) -0.001(10)
C3 0.115(17) 0.136(17) 0.040(8) 0.013(9) 0.019(9) 0.024(13)
C4 0.041(7) 0.027(5) 0.023(5) 0.002(4) -0.008(5) -0.007(5)
C5 0.031(6) 0.048(6) 0.018(4) 0.012(4) -0.003(4) -0.018(5)
C6 0.039(8) 0.050(7) 0.046(6) 0.021(5) -0.014(5) -0.011(6)
C7 0.021(6) 0.064(8) 0.027(5) 0.004(5) 0.014(4) -0.012(6)
C8 0.041(7) 0.036(6) 0.011(4) 0.007(4) -0.006(4) -0.013(5)
C9 0.034(7) 0.055(7) 0.020(4) 0.009(4) -0.011(4) -0.002(5)
C10 0.030(7) 0.058(7) 0.021(5) 0.007(4) -0.004(4) -0.011(6)
C11 0.038(7) 0.052(7) 0.019(4) 0.001(4) -0.001(4) -0.019(6)
C12 0.018(6) 0.044(6) 0.022(4) -0.010(4) 0.009(4) -0.001(5)
C13 0.046(8) 0.081(9) 0.026(5) -0.015(5) 0.013(5) -0.037(7)
C14 0.038(7) 0.059(7) 0.029(5) -0.019(5) 0.009(5) -0.026(6)
C15 0.027(6) 0.038(6) 0.026(5) -0.001(4) -0.003(4) -0.008(5)
C16 0.020(6) 0.049(6) 0.013(4) -0.011(4) 0.002(4) 0.000(5)
C17 0.021(6) 0.038(6) 0.025(5) 0.000(4) 0.004(4) -0.005(5)
C18 0.033(7) 0.031(6) 0.036(5) -0.001(4) -0.012(5) -0.007(5)
C19 0.027(6) 0.035(6) 0.029(5) 0.004(4) -0.007(4) 0.001(5)
C20 0.043(7) 0.033(6) 0.022(4) -0.008(4) -0.008(4) -0.008(5)
C21 0.049(8) 0.056(7) 0.026(5) -0.014(5) -0.012(5) 0.008(6)
C22 0.041(8) 0.061(8) 0.039(6) -0.022(5) -0.012(5) 0.004(6)
C23 0.033(7) 0.043(6) 0.035(5) -0.009(4) -0.009(5) -0.011(5)
C24 0.043(7) 0.054(7) 0.018(4) -0.008(4) -0.012(4) -0.004(6)
C25 0.044(8) 0.046(7) 0.034(5) 0.009(5) -0.019(5) -0.011(6)
C26 0.043(7) 0.051(7) 0.019(5) -0.007(4) -0.006(4) -0.015(6)
C27 0.030(6) 0.025(5) 0.019(4) 0.002(4) -0.003(4) 0.010(5)
C28 0.059(9) 0.049(7) 0.036(6) 0.004(5) -0.015(5) -0.028(7)
C29 0.041(8) 0.040(7) 0.066(7) 0.007(5) -0.003(6) -0.022(6)
C30 0.043(7) 0.046(7) 0.018(4) 0.001(4) -0.007(4) 0.005(6)
C31 0.049(8) 0.057(8) 0.034(6) -0.003(5) -0.017(5) 0.001(7)
C32 0.040(7) 0.048(7) 0.019(5) -0.003(4) 0.000(4) -0.006(6)
C33 0.043(8) 0.066(9) 0.037(6) 0.004(6) -0.006(5) -0.010(7)

loop_
_atom_type_symbol
_atom_type_description
_atom_type_scat_dispersion_real
_atom_type_scat_dispersion_imag
_atom_type_scat_source
C C 0.0033 0.0016 'International Tables Vol C Tables 4.2.6.8 and 6.1.1.4'
H H 0.0000 0.0000 'International Tables Vol C Tables 4.2.6.8 and 6.1.1.4'
Bi Bi -4.1077 10.2566 'International Tables Vol C Tables 4.2.6.8 and 6.1.1.4'
N N 0.0061 0.0033 'International Tables Vol C Tables 4.2.6.8 and 6.1.1.4'
O O 0.0106 0.0060 'International Tables Vol C Tables 4.2.6.8 and 6.1.1.4'

loop_
_geom_angle_atom_site_label_1
_geom_angle_atom_site_label_2
_geom_angle_atom_site_label_3
_geom_angle
_geom_angle_site_symmetry_1
_geom_angle_site_symmetry_3
_geom_angle_publ_flag
O1 Bi1 Bi1 36.39(16) . 2_657 ?
O1 Bi1 Bi1 35.60(15) 2_657 2_657 ?
O1 Bi1 O1 72.0(2) . 2_657 ?
O1 Bi1 O2 78.1(2) 2_657 . ?
O1 Bi1 O2 99.2(3) . . ?
O1 Bi1 O3 85.1(2) 2_657 . ?
O1 Bi1 O3 89.4(2) . . ?
O1 Bi1 O7 79.9(3) . 2_666 ?
O1 Bi1 O7 142.5(2) 2_657 2_666 ?
O1 Bi1 O10 71.5(2) 2_657 2_667 ?
O1 Bi1 O10 142.8(2) . 2_667 ?
O2 Bi1 Bi1 88.3(2) . 2_657 ?
O2 Bi1 O7 131.7(3) . 2_666 ?
O2 Bi1 O10 79.9(3) . 2_667 ?
O3 Bi1 Bi1 86.6(2) . 2_657 ?
O3 Bi1 O2 157.6(3) . . ?
O3 Bi1 O7 70.0(3) . 2_666 ?
O3 Bi1 O10 80.9(2) . 2_667 ?
O7 Bi1 Bi1 112.8(2) 2_666 2_657 ?
O7 Bi1 O10 128.2(3) 2_666 2_667 ?
O10 Bi1 Bi1 106.86(19) 2_667 2_657 ?
O1 Bi2 O4 84.5(2) . 2_657 ?
O1 Bi2 O6 75.7(2) . 1_456 ?
O1 Bi2 O8 89.3(3) . 2_666 ?
O1 Bi2 O9 85.3(2) . 1_545 ?
O4 Bi2 O9 121.1(3) 2_657 1_545 ?
O6 Bi2 O4 77.3(3) 1_456 2_657 ?
O6 Bi2 O9 152.5(3) 1_456 1_545 ?
O8 Bi2 O4 160.3(3) 2_666 2_657 ?
O8 Bi2 O6 83.0(3) 2_666 1_456 ?
O8 Bi2 O9 76.8(3) 2_666 1_545 ?
Bi1 O1 Bi1 108.0(2) . 2_657 ?
Bi2 O1 Bi1 120.8(3) . . ?
Bi2 O1 Bi1 124.1(3) . 2_657 ?
C1 O2 Bi1 130.1(7) . . ?
C4 O3 Bi1 138.0(6) . . ?
C4 O4 Bi2 133.5(7) . 2_657 ?
C16 O6 Bi2 106.5(6) . 1_654 ?
C33 O7 Bi1 136.3(8) . 2_666 ?
C33 O8 Bi2 129.4(8) . 2_666 ?
C26 O9 Bi2 101.5(6) . 1_565 ?
C26 O10 Bi1 120.6(6) . 2_667 ?
C1 N1 C2 121.9(11) . . ?
C1 N1 C3 122.1(11) . . ?
C3 N1 C2 116.0(11) . . ?
O2 C1 N1 124.8(12) . . ?
O2 C1 H1 117.6 . . ?
N1 C1 H1 117.6 . . ?
N1 C2 H2A 109.5 . . ?
N1 C2 H2B 109.5 . . ?
N1 C2 H2C 109.5 . . ?
H2A C2 H2B 109.5 . . ?
H2A C2 H2C 109.5 . . ?
H2B C2 H2C 109.5 . . ?
N1 C3 H3A 109.5 . . ?
N1 C3 H3B 109.5 . . ?
N1 C3 H3C 109.5 . . ?
H3A C3 H3B 109.5 . . ?
H3A C3 H3C 109.5 . . ?
H3B C3 H3C 109.5 . . ?
O3 C4 C5 117.2(9) . . ?
O4 C4 O3 126.7(9) . . ?
O4 C4 C5 116.1(10) . . ?
C6 C5 C4 121.9(9) . . ?
C6 C5 C10 120.3(8) . . ?
C10 C5 C4 117.8(9) . . ?
C5 C6 H6 120.2 . . ?
C5 C6 C7 119.5(10) . . ?
C7 C6 H6 120.2 . . ?
C6 C7 H7 119.2 . . ?
C8 C7 C6 121.7(10) . . ?
C8 C7 H7 119.2 . . ?
C7 C8 C9 119.0(8) . . ?
C7 C8 C11 120.6(9) . . ?
C9 C8 C11 120.4(9) . . ?
C8 C9 H9 119.7 . . ?
C8 C9 C10 120.7(9) . . ?
C10 C9 H9 119.7 . . ?
C5 C10 H10 120.8 . . ?
C9 C10 C5 118.4(10) . . ?
C9 C10 H10 120.8 . . ?
C8 C11 C12 116.8(9) . . ?
C19 C11 C8 121.6(9) . . ?
C19 C11 C12 121.3(8) . . ?
C13 C12 C11 119.5(9) . . ?
C13 C12 C18 118.4(8) . . ?
C18 C12 C11 122.1(9) . . ?
C12 C13 H13 119.3 . . ?
C14 C13 C12 121.5(10) . . ?
C14 C13 H13 119.3 . . ?
C13 C14 H14 119.3 . . ?
C13 C14 C15 121.4(10) . . ?
C15 C14 H14 119.3 . . ?
C14 C15 C16 121.9(9) . . ?
C14 C15 C17 117.5(8) . . ?
C17 C15 C16 120.6(8) . . ?
O5 C16 O6 123.2(8) . . ?
O5 C16 C15 119.2(9) . . ?
O6 C16 C15 117.6(9) . . ?
C15 C17 H17 119.2 . . ?
C18 C17 C15 121.7(9) . . ?
C18 C17 H17 119.2 . . ?
C12 C18 H18 120.3 . . ?
C17 C18 C12 119.3(9) . . ?
C17 C18 H18 120.3 . . ?
C11 C19 C20 123.0(8) . . ?
C11 C19 C27 123.8(9) . . ?
C20 C19 C27 113.0(8) . . ?
C21 C20 C19 119.2(8) . . ?
C21 C20 C25 117.3(9) . . ?
C25 C20 C19 123.3(10) . . ?
C20 C21 H21 119.1 . . ?
C22 C21 C20 121.8(10) . . ?
C22 C21 H21 119.1 . . ?
C21 C22 H22 120.2 . . ?
C21 C22 C23 119.6(12) . . ?
C23 C22 H22 120.2 . . ?
C22 C23 C26 116.2(10) . . ?
C24 C23 C22 119.7(10) . . ?
C24 C23 C26 124.1(9) . . ?
C23 C24 H24 119.3 . . ?
C23 C24 C25 121.4(9) . . ?
C25 C24 H24 119.3 . . ?
C20 C25 H25 120.0 . . ?
C24 C25 C20 120.0(11) . . ?
C24 C25 H25 120.0 . . ?
O9 C26 O10 124.5(10) . . ?
O9 C26 C23 120.6(9) . . ?
O10 C26 C23 114.9(10) . . ?
C28 C27 C19 118.7(9) . . ?
C28 C27 C32 119.4(9) . . ?
C32 C27 C19 121.6(10) . . ?
C27 C28 H28 120.8 . . ?
C27 C28 C29 118.3(9) . . ?
C29 C28 H28 120.8 . . ?
C28 C29 H29 120.8 . . ?
C30 C29 C28 118.4(10) . . ?
C30 C29 H29 120.8 . . ?
C29 C30 C33 116.2(11) . . ?
C31 C30 C29 121.4(10) . . ?
C31 C30 C33 122.2(10) . . ?
C30 C31 H31 119.9 . . ?
C30 C31 C32 120.3(11) . . ?
C32 C31 H31 119.9 . . ?
C27 C32 H32 118.9 . . ?
C31 C32 C27 122.2(11) . . ?
C31 C32 H32 118.9 . . ?
O7 C33 C30 113.3(11) . . ?
O8 C33 O7 126.9(11) . . ?
O8 C33 C30 119.7(11) . . ?

loop_
_geom_bond_atom_site_label_1
_geom_bond_atom_site_label_2
_geom_bond_distance
_geom_bond_site_symmetry_2
_geom_bond_publ_flag
Bi1 Bi1 3.5404(13) 2_657 ?
Bi1 O1 2.167(6) . ?
Bi1 O1 2.209(6) 2_657 ?
Bi1 O2 2.540(7) . ?
Bi1 O3 2.260(6) . ?
Bi1 O7 2.542(8) 2_666 ?
Bi1 O10 2.609(8) 2_667 ?
Bi2 O1 2.146(6) . ?
Bi2 O4 2.472(6) 2_657 ?
Bi2 O6 2.332(6) 1_456 ?
Bi2 O8 2.268(7) 2_666 ?
Bi2 O9 2.492(7) 1_545 ?
O2 C1 1.221(13) . ?
O3 C4 1.269(13) . ?
O4 C4 1.250(12) . ?
O5 C16 1.216(12) . ?
O6 C16 1.272(11) . ?
O7 C33 1.281(14) . ?
O8 C33 1.193(14) . ?
O9 C26 1.205(13) . ?
O10 C26 1.276(12) . ?
N1 C1 1.300(12) . ?
N1 C2 1.443(16) . ?
N1 C3 1.439(18) . ?
C1 H1 0.9300 . ?
C2 H2A 0.9600 . ?
C2 H2B 0.9600 . ?
C2 H2C 0.9600 . ?
C3 H3A 0.9600 . ?
C3 H3B 0.9600 . ?
C3 H3C 0.9600 . ?
C4 C5 1.511(12) . ?
C5 C6 1.380(15) . ?
C5 C10 1.404(14) . ?
C6 H6 0.9300 . ?
C6 C7 1.386(13) . ?
C7 H7 0.9300 . ?
C7 C8 1.360(14) . ?
C8 C9 1.396(14) . ?
C8 C11 1.509(12) . ?
C9 H9 0.9300 . ?
C9 C10 1.402(12) . ?
C10 H10 0.9300 . ?
C11 C12 1.527(12) . ?
C11 C19 1.332(14) . ?
C12 C13 1.354(15) . ?
C12 C18 1.414(13) . ?
C13 H13 0.9300 . ?
C13 C14 1.352(13) . ?
C14 H14 0.9300 . ?
C14 C15 1.378(13) . ?
C15 C16 1.507(12) . ?
C15 C17 1.387(14) . ?
C17 H17 0.9300 . ?
C17 C18 1.355(13) . ?
C18 H18 0.9300 . ?
C19 C20 1.492(13) . ?
C19 C27 1.530(12) . ?
C20 C21 1.395(15) . ?
C20 C25 1.404(13) . ?
C21 H21 0.9300 . ?
C21 C22 1.356(14) . ?
C22 H22 0.9300 . ?
C22 C23 1.401(14) . ?
C23 C24 1.342(15) . ?
C23 C26 1.538(14) . ?
C24 H24 0.9300 . ?
C24 C25 1.381(14) . ?
C25 H25 0.9300 . ?
C27 C28 1.361(14) . ?
C27 C32 1.369(13) . ?
C28 H28 0.9300 . ?
C28 C29 1.467(15) . ?
C29 H29 0.9300 . ?
C29 C30 1.369(15) . ?
C30 C31 1.330(16) . ?
C30 C33 1.544(15) . ?
C31 H31 0.9300 . ?
C31 C32 1.364(14) . ?
C32 H32 0.9300 . ?

loop_
_geom_torsion_atom_site_label_1
_geom_torsion_atom_site_label_2
_geom_torsion_atom_site_label_3
_geom_torsion_atom_site_label_4
_geom_torsion
_geom_torsion_site_symmetry_1
_geom_torsion_site_symmetry_2
_geom_torsion_site_symmetry_3
_geom_torsion_site_symmetry_4
_geom_torsion_publ_flag
Bi1 O2 C1 N1 166.3(8) . . . . ?
Bi1 O3 C4 O4 -4.5(17) . . . . ?
Bi1 O3 C4 C5 178.5(7) . . . . ?
Bi1 O7 C33 O8 -31(2) 2_666 . . . ?
Bi1 O7 C33 C30 149.8(9) 2_666 . . . ?
Bi1 O10 C26 O9 -83.2(13) 2_667 . . . ?
Bi1 O10 C26 C23 95.5(9) 2_667 . . . ?
Bi2 O4 C4 O3 16.1(16) 2_657 . . . ?
Bi2 O4 C4 C5 -166.9(7) 2_657 . . . ?
Bi2 O6 C16 O5 -11.3(13) 1_654 . . . ?
Bi2 O6 C16 C15 168.1(7) 1_654 . . . ?
Bi2 O8 C33 O7 10(2) 2_666 . . . ?
Bi2 O8 C33 C30 -170.9(7) 2_666 . . . ?
Bi2 O9 C26 O10 -5.3(13) 1_565 . . . ?
Bi2 O9 C26 C23 176.1(8) 1_565 . . . ?
O3 C4 C5 C6 -167.6(10) . . . . ?
O3 C4 C5 C10 12.6(14) . . . . ?
O4 C4 C5 C6 15.0(15) . . . . ?
O4 C4 C5 C10 -164.8(9) . . . . ?
C2 N1 C1 O2 -179.2(13) . . . . ?
C3 N1 C1 O2 -1(2) . . . . ?
C4 C5 C6 C7 -178.5(10) . . . . ?
C4 C5 C10 C9 174.8(9) . . . . ?
C5 C6 C7 C8 4.8(18) . . . . ?
C6 C5 C10 C9 -5.0(16) . . . . ?
C6 C7 C8 C9 -6.8(16) . . . . ?
C6 C7 C8 C11 173.7(10) . . . . ?
C7 C8 C9 C10 2.8(15) . . . . ?
C7 C8 C11 C12 60.9(13) . . . . ?
C7 C8 C11 C19 -125.3(12) . . . . ?
C8 C9 C10 C5 3.0(16) . . . . ?
C8 C11 C12 C13 45.4(15) . . . . ?
C8 C11 C12 C18 -137.3(10) . . . . ?
C8 C11 C19 C20 1.2(17) . . . . ?
C8 C11 C19 C27 -172.3(10) . . . . ?
C9 C8 C11 C12 -118.7(11) . . . . ?
C9 C8 C11 C19 55.1(14) . . . . ?
C10 C5 C6 C7 1.3(17) . . . . ?
C11 C8 C9 C10 -177.7(10) . . . . ?
C11 C12 C13 C14 172.6(11) . . . . ?
C11 C12 C18 C17 -172.3(9) . . . . ?
C11 C19 C20 C21 -133.2(12) . . . . ?
C11 C19 C20 C25 50.4(16) . . . . ?
C11 C19 C27 C28 -133.1(12) . . . . ?
C11 C19 C27 C32 54.1(15) . . . . ?
C12 C11 C19 C20 174.7(10) . . . . ?
C12 C11 C19 C27 1.2(17) . . . . ?
C12 C13 C14 C15 1(2) . . . . ?
C13 C12 C18 C17 5.0(16) . . . . ?
C13 C14 C15 C16 -176.0(11) . . . . ?
C13 C14 C15 C17 2.5(17) . . . . ?
C14 C15 C16 O5 15.6(16) . . . . ?
C14 C15 C16 O6 -163.8(10) . . . . ?
C14 C15 C17 C18 -2.1(16) . . . . ?
C15 C17 C18 C12 -1.6(15) . . . . ?
C16 C15 C17 C18 176.5(9) . . . . ?
C17 C15 C16 O5 -162.9(11) . . . . ?
C17 C15 C16 O6 17.7(14) . . . . ?
C18 C12 C13 C14 -4.7(18) . . . . ?
C19 C11 C12 C13 -128.3(12) . . . . ?
C19 C11 C12 C18 48.9(15) . . . . ?
C19 C20 C21 C22 -179.8(11) . . . . ?
C19 C20 C25 C24 -179.4(10) . . . . ?
C19 C27 C28 C29 -170.6(10) . . . . ?
C19 C27 C32 C31 170.6(10) . . . . ?
C20 C19 C27 C28 52.8(14) . . . . ?
C20 C19 C27 C32 -120.0(11) . . . . ?
C20 C21 C22 C23 1(2) . . . . ?
C21 C20 C25 C24 4.2(16) . . . . ?
C21 C22 C23 C24 -0.1(18) . . . . ?
C21 C22 C23 C26 -177.9(11) . . . . ?
C22 C23 C24 C25 1.1(18) . . . . ?
C22 C23 C26 O9 -17.6(16) . . . . ?
C22 C23 C26 O10 163.6(10) . . . . ?
C23 C24 C25 C20 -3.2(18) . . . . ?
C24 C23 C26 O9 164.6(11) . . . . ?
C24 C23 C26 O10 -14.2(16) . . . . ?
C25 C20 C21 C22 -3.3(18) . . . . ?
C26 C23 C24 C25 178.7(10) . . . . ?
C27 C19 C20 C21 40.9(14) . . . . ?
C27 C19 C20 C25 -135.4(10) . . . . ?
C27 C28 C29 C30 0.0(17) . . . . ?
C28 C27 C32 C31 -2.1(17) . . . . ?
C28 C29 C30 C31 -2.8(18) . . . . ?
C28 C29 C30 C33 172.0(10) . . . . ?
C29 C30 C31 C32 3.2(18) . . . . ?
C29 C30 C33 O7 179.2(11) . . . . ?
C29 C30 C33 O8 -0.1(17) . . . . ?
C30 C31 C32 C27 -0.7(18) . . . . ?
C31 C30 C33 O7 -6.1(17) . . . . ?
C31 C30 C33 O8 174.7(12) . . . . ?
C32 C27 C28 C29 2.4(16) . . . . ?
C33 C30 C31 C32 -171.3(11) . . . . ?

loop_
_platon_squeeze_void_nr
_platon_squeeze_void_average_x
_platon_squeeze_void_average_y
_platon_squeeze_void_average_z
_platon_squeeze_void_volume
_platon_squeeze_void_count_electrons
_platon_squeeze_void_content
1 0.000 0.000 0.500 18 -1 ' '
2 -0.056 0.500 0.000 324 75 ' '
3 0.231 0.031 0.623 23 -1 ' '
4 0.769 -0.031 0.377 23 -1 ' '
